data_7063112
loop_
_publ_author_name
'Kuang, Bao-long'
'Lu, Zu-jia'
'Zhao, Bin-shan'
'Wang, Ting-wei'
'Sun, Mou'
'Zhang, Chao'
'Xu, Mei-qi'
'Yu, Qi-yao'
'Zhang, Jian-guo'

_publ_section_title
;
 A novel energetic pyridine-2-carbohydrazide copper perchlorate complex:
 synthesis, cationic ligand structure and properties
;
_journal_issue 17
_journal_name_full 'New Journal of Chemistry'
_journal_page_first 7946
_journal_page_last 7952
_journal_paper_doi 10.1039/D4NJ01095G
_journal_volume 48
_journal_year 2024
_chemical_formula_moiety '2(Cl O4), C6 H9 N3 O, H2 O'
_chemical_formula_sum 'C6 H11 Cl2 N3 O10'
_chemical_formula_weight 356.08
_space_group_crystal_system triclinic
_space_group_IT_number 2
_space_group_name_Hall '-P 1'
_space_group_name_H-M_alt 'P -1'
_atom_sites_solution_hydrogens geom
_atom_sites_solution_primary direct
_atom_sites_solution_secondary difmap
_audit_block_doi 10.5517/ccdc.csd.cc2j3bkk
_audit_creation_date 2024-01-11
_audit_creation_method
;
  Olex2 1.1
  (compiled 2011.02.15 svn.r1672, GUI svn.r3494)
;
_audit_update_record
;
2024-01-20 deposited with the CCDC.	2024-03-25 downloaded from the CCDC.
;
_cell_angle_alpha 82.288(12)
_cell_angle_beta 89.995(11)
_cell_angle_gamma 74.587(12)
_cell_formula_units_Z 2
_cell_length_a 7.3108(10)
_cell_length_b 8.3745(12)
_cell_length_c 11.0926(16)
_cell_measurement_reflns_used 1586
_cell_measurement_temperature 115.25(10)
_cell_measurement_theta_max 28.2960
_cell_measurement_theta_min 3.3610
_cell_volume 648.34(16)
_computing_cell_refinement
;
CrysAlisPro, Agilent Technologies,
Version 1.171.37.35 (release 13-08-2014 CrysAlis171 .NET)
(compiled Aug 13 2014,18:06:01)
;
_computing_data_collection
;
CrysAlisPro, Agilent Technologies,
Version 1.171.37.35 (release 13-08-2014 CrysAlis171 .NET)
(compiled Aug 13 2014,18:06:01)
;
_computing_data_reduction
;
CrysAlisPro, Agilent Technologies,
Version 1.171.37.35 (release 13-08-2014 CrysAlis171 .NET)
(compiled Aug 13 2014,18:06:01)
;
_computing_molecular_graphics
;
O. V. Dolomanov, L. J. Bourhis, R. J. Gildea, J. A. K. Howard and H. Puschmann,
OLEX2: a complete structure solution, refinement and analysis program.
J. Appl. Cryst. (2009). 42, 339-341.
;
_computing_publication_material
;
O. V. Dolomanov, L. J. Bourhis, R. J. Gildea, J. A. K. Howard and H. Puschmann,
OLEX2: a complete structure solution, refinement and analysis program.
J. Appl. Cryst. (2009). 42, 339-341.
;
_computing_structure_refinement 'SHELXL-97 (Sheldrick, 1997)'
_computing_structure_solution 'A short history of SHELX (Sheldrick, 2007)'
_diffrn_ambient_environment N~2~
_diffrn_ambient_temperature 115.25(10)
_diffrn_detector 'CCD plate'
_diffrn_detector_area_resol_mean 16.0971
_diffrn_detector_type Eos
_diffrn_measured_fraction_theta_full 0.9978
_diffrn_measured_fraction_theta_max 0.8220
_diffrn_measurement_details
;
#__ type_ start__ end____ width___ exp.time_
  1 omega    1.00   82.00   1.0000    1.0000
omega____ theta____ kappa____ phi______ frames
    -       16.2414   57.0000    0.0000 81

#__ type_ start__ end____ width___ exp.time_
  2 omega   49.00   79.00   1.0000    1.0000
omega____ theta____ kappa____ phi______ frames
    -       16.2414   57.0000  -90.0000 30

#__ type_ start__ end____ width___ exp.time_
  3 omega   13.00   40.00   1.0000    1.0000
omega____ theta____ kappa____ phi______ frames
    -       16.2414   57.0000  -90.0000 27

#__ type_ start__ end____ width___ exp.time_
  4 omega   -3.00   45.00   1.0000    1.0000
omega____ theta____ kappa____ phi______ frames
    -       16.2414   37.0000 -180.0000 48

#__ type_ start__ end____ width___ exp.time_
  5 omega   -9.00   79.00   1.0000    1.0000
omega____ theta____ kappa____ phi______ frames
    -       16.2414   77.0000 -150.0000 88

#__ type_ start__ end____ width___ exp.time_
  6 omega    4.00   73.00   1.0000    1.0000
omega____ theta____ kappa____ phi______ frames
    -       16.2414   57.0000   90.0000 69
;
_diffrn_measurement_device 'four-circle diffractometer'
_diffrn_measurement_device_type 'Xcalibur, Eos, Gemini'
_diffrn_measurement_method '\w scans'
_diffrn_orient_matrix_UB_11 0.0309492000
_diffrn_orient_matrix_UB_12 0.0640188000
_diffrn_orient_matrix_UB_13 -0.0359452000
_diffrn_orient_matrix_UB_21 -0.0049407000
_diffrn_orient_matrix_UB_22 -0.0389729000
_diffrn_orient_matrix_UB_23 -0.0525066000
_diffrn_orient_matrix_UB_31 -0.0958739000
_diffrn_orient_matrix_UB_32 0.0476512000
_diffrn_orient_matrix_UB_33 -0.0113880000
_diffrn_radiation_monochromator graphite
_diffrn_radiation_probe x-ray
_diffrn_radiation_type 'Mo K\a'
_diffrn_radiation_wavelength 0.71073
_diffrn_reflns_av_R_equivalents 0.0299
_diffrn_reflns_av_unetI/netI 0.0526
_diffrn_reflns_limit_h_max 8
_diffrn_reflns_limit_h_min -6
_diffrn_reflns_limit_k_max 9
_diffrn_reflns_limit_k_min -10
_diffrn_reflns_limit_l_max 13
_diffrn_reflns_limit_l_min -13
_diffrn_reflns_number 4505
_diffrn_reflns_theta_full 26.00
_diffrn_reflns_theta_max 26.00
_diffrn_reflns_theta_min 3.35
_diffrn_source 'Enhance (Mo) X-ray Source'
_exptl_absorpt_coefficient_mu 0.560
_exptl_absorpt_correction_T_max 1.00000
_exptl_absorpt_correction_T_min 0.97384
_exptl_absorpt_correction_type multi-scan
_exptl_absorpt_process_details
;
CrysAlisPro, Agilent Technologies,
Version 1.171.37.35 (release 13-08-2014 CrysAlis171 .NET)
(compiled Aug 13 2014,18:06:01)
Empirical absorption correction using spherical harmonics,
 implemented in SCALE3 ABSPACK scaling algorithm.
;
_exptl_crystal_density_diffrn 1.824
_exptl_crystal_density_method 'not measured'
_exptl_crystal_description block
_exptl_crystal_F_000 364
_exptl_crystal_size_max 0.32
_exptl_crystal_size_mid 0.30
_exptl_crystal_size_min 0.27
_refine_diff_density_max 0.351
_refine_diff_density_min -0.382
_refine_diff_density_rms 0.069
_refine_ls_extinction_coef 0.037(2)
_refine_ls_extinction_expression Fc^*^=kFc[1+0.001xFc^2^\l^3^/sin(2\q)]^-1/4^
_refine_ls_extinction_method SHELXL
_refine_ls_goodness_of_fit_ref 1.054
_refine_ls_hydrogen_treatment mixed
_refine_ls_matrix_type full
_refine_ls_number_parameters 192
_refine_ls_number_reflns 2483
_refine_ls_number_restraints 0
_refine_ls_restrained_S_all 1.054
_refine_ls_R_factor_all 0.0465
_refine_ls_R_factor_gt 0.0363
_refine_ls_shift/su_max 0.001
_refine_ls_shift/su_mean 0.000
_refine_ls_structure_factor_coef Fsqd
_refine_ls_weighting_details 'calc w=1/[\s^2^(Fo^2^)+(0.0257P)^2^+0.3643P] where P=(Fo^2^+2Fc^2^)/3'
_refine_ls_weighting_scheme calc
_refine_ls_wR_factor_gt 0.0776
_refine_ls_wR_factor_ref 0.0847
_reflns_number_gt 2057
_reflns_number_total 2483
_reflns_threshold_expression >2sigma(I)
_cod_data_source_file d4nj01095g2.cif
_cod_data_source_block exp_8894
_cod_depositor_comments 'Adding full bibliography for 7063111--7063113.cif.'
_cod_database_code 7063112
_reflns_odcompleteness_completeness 99.78
_reflns_odcompleteness_iscentric 1
_reflns_odcompleteness_theta 25.07

loop_
_space_group_symop_id
_space_group_symop_operation_xyz
1 'x, y, z'
2 '-x, -y, -z'

loop_
_atom_site_label
_atom_site_type_symbol
_atom_site_fract_x
_atom_site_fract_y
_atom_site_fract_z
_atom_site_U_iso_or_equiv
_atom_site_adp_type
_atom_site_occupancy
_atom_site_symmetry_multiplicity
_atom_site_calc_flag
_atom_site_refinement_flags
_atom_site_disorder_assembly
_atom_site_disorder_group
Cl2 Cl 0.19926(8) 0.99247(7) 0.17821(5) 0.01585(18) Uani 1 1 d . . .
Cl1 Cl -0.47862(8) 0.35390(8) 0.30757(5) 0.01816(18) Uani 1 1 d . . .
O1 O -0.0109(2) 0.5373(2) 0.13366(15) 0.0177(4) Uani 1 1 d . . .
N1 N 0.0456(3) 0.6398(2) 0.34150(17) 0.0155(5) Uani 1 1 d . . .
H1 H 0.1310 0.5738 0.3047 0.019 Uiso 1 1 calc R . .
O10 O -0.2858(2) 0.3105(2) 0.03746(15) 0.0186(4) Uani 1 1 d . . .
H10A H -0.2194 0.2433 -0.0069 0.022 Uiso 1 1 d R . .
H10B H -0.2291 0.2805 0.1070 0.022 Uiso 1 1 d R . .
O8 O 0.0931(2) 1.1656(2) 0.16485(16) 0.0221(4) Uani 1 1 d . . .
N2 N -0.3048(3) 0.7120(2) 0.10041(17) 0.0150(5) Uani 1 1 d . . .
H2 H -0.3948 0.7882 0.1252 0.018 Uiso 1 1 calc R . .
O5 O -0.2885(2) 0.3696(2) 0.29260(16) 0.0263(5) Uani 1 1 d . . .
C1 C -0.1422(3) 0.6433(3) 0.1664(2) 0.0141(5) Uani 1 1 d . . .
O7 O 0.2511(2) 0.9314(2) 0.30361(15) 0.0249(4) Uani 1 1 d . . .
N3 N -0.3209(3) 0.6533(2) -0.01198(17) 0.0152(4) Uani 1 1 d . . .
H3A H -0.2470 0.6921 -0.0655 0.018 Uiso 1 1 calc R . .
H3B H -0.4410 0.6888 -0.0399 0.018 Uiso 1 1 calc R . .
H3C H -0.2848 0.5420 -0.0011 0.018 Uiso 1 1 calc R . .
C2 C -0.1290(3) 0.7029(3) 0.2875(2) 0.0140(5) Uani 1 1 d . . .
C3 C -0.2664(3) 0.8095(3) 0.3444(2) 0.0185(6) Uani 1 1 d . . .
H3 H -0.3872 0.8549 0.3084 0.022 Uiso 1 1 calc R . .
C5 C -0.0432(4) 0.7800(3) 0.5099(2) 0.0196(6) Uani 1 1 d . . .
H5 H -0.0141 0.8044 0.5858 0.024 Uiso 1 1 calc R . .
O6 O 0.0858(2) 0.8958(2) 0.13153(16) 0.0222(4) Uani 1 1 d . . .
O3 O -0.6079(2) 0.4896(2) 0.22927(17) 0.0299(5) Uani 1 1 d . . .
O2 O -0.4912(3) 0.1997(2) 0.27169(19) 0.0380(5) Uani 1 1 d . . .
O4 O -0.5305(3) 0.3626(2) 0.43162(16) 0.0306(5) Uani 1 1 d . . .
O9 O 0.3689(2) 0.9793(2) 0.10750(15) 0.0200(4) Uani 1 1 d . . .
C6 C 0.0914(3) 0.6752(3) 0.4491(2) 0.0176(5) Uani 1 1 d . . .
H6 H 0.2136 0.6295 0.4829 0.021 Uiso 1 1 calc R . .
C4 C -0.2224(4) 0.8485(3) 0.4562(2) 0.0218(6) Uani 1 1 d . . .
H4 H -0.3141 0.9213 0.4955 0.026 Uiso 1 1 calc R . .

loop_
_atom_site_aniso_label
_atom_site_aniso_U_11
_atom_site_aniso_U_22
_atom_site_aniso_U_33
_atom_site_aniso_U_23
_atom_site_aniso_U_13
_atom_site_aniso_U_12
Cl2 0.0162(3) 0.0144(3) 0.0168(3) -0.0024(2) 0.0026(2) -0.0037(2)
Cl1 0.0159(3) 0.0236(4) 0.0155(3) -0.0049(3) -0.0001(2) -0.0050(2)
O1 0.0135(9) 0.0196(10) 0.0193(9) -0.0065(7) 0.0001(7) -0.0013(7)
N1 0.0152(10) 0.0156(11) 0.0142(11) -0.0021(9) 0.0009(8) -0.0017(8)
O10 0.0188(9) 0.0215(10) 0.0151(9) -0.0059(7) -0.0009(7) -0.0031(7)
O8 0.0175(9) 0.0161(10) 0.0301(11) -0.0028(8) 0.0046(8) -0.0004(7)
N2 0.0140(10) 0.0176(11) 0.0127(10) -0.0068(9) -0.0010(8) -0.0010(8)
O5 0.0146(9) 0.0426(12) 0.0220(10) -0.0006(9) -0.0012(8) -0.0099(8)
C1 0.0154(12) 0.0124(13) 0.0153(13) -0.0013(10) 0.0029(10) -0.0055(10)
O7 0.0295(10) 0.0277(11) 0.0166(10) 0.0017(8) -0.0012(8) -0.0086(8)
N3 0.0165(10) 0.0149(11) 0.0144(11) -0.0032(8) -0.0022(9) -0.0040(8)
C2 0.0146(12) 0.0142(13) 0.0142(12) -0.0013(10) 0.0008(10) -0.0059(9)
C3 0.0113(12) 0.0244(15) 0.0188(13) -0.0045(11) -0.0003(10) -0.0023(10)
C5 0.0223(13) 0.0227(14) 0.0144(13) -0.0032(11) 0.0001(11) -0.0069(11)
O6 0.0261(10) 0.0229(10) 0.0219(10) -0.0054(8) 0.0019(8) -0.0130(8)
O3 0.0183(10) 0.0371(12) 0.0256(11) -0.0001(9) -0.0031(8) 0.0055(8)
O2 0.0496(13) 0.0289(12) 0.0426(13) -0.0147(10) 0.0006(11) -0.0178(10)
O4 0.0307(11) 0.0473(13) 0.0161(10) -0.0066(9) 0.0070(8) -0.0132(9)
O9 0.0166(9) 0.0178(9) 0.0245(10) -0.0036(8) 0.0074(8) -0.0026(7)
C6 0.0171(13) 0.0207(14) 0.0151(13) 0.0001(10) -0.0042(10) -0.0066(10)
C4 0.0199(13) 0.0243(15) 0.0207(14) -0.0085(11) 0.0044(11) -0.0027(11)

loop_
_atom_type_symbol
_atom_type_description
_atom_type_scat_dispersion_real
_atom_type_scat_dispersion_imag
_atom_type_scat_source
C C 0.0033 0.0016 'International Tables Vol C Tables 4.2.6.8 and 6.1.1.4'
H H 0.0000 0.0000 'International Tables Vol C Tables 4.2.6.8 and 6.1.1.4'
Cl Cl 0.1484 0.1585 'International Tables Vol C Tables 4.2.6.8 and 6.1.1.4'
N N 0.0061 0.0033 'International Tables Vol C Tables 4.2.6.8 and 6.1.1.4'
O O 0.0106 0.0060 'International Tables Vol C Tables 4.2.6.8 and 6.1.1.4'

loop_
_geom_angle_atom_site_label_1
_geom_angle_atom_site_label_2
_geom_angle_atom_site_label_3
_geom_angle
_geom_angle_site_symmetry_1
_geom_angle_site_symmetry_3
_geom_angle_publ_flag
O8 Cl2 O6 109.42(10) . . ?
O8 Cl2 O9 108.26(10) . . ?
O7 Cl2 O8 110.15(11) . . ?
O7 Cl2 O6 109.99(11) . . ?
O7 Cl2 O9 109.98(11) . . ?
O6 Cl2 O9 109.00(10) . . ?
O5 Cl1 O3 108.85(11) . . ?
O2 Cl1 O5 109.64(12) . . ?
O2 Cl1 O3 108.28(12) . . ?
O2 Cl1 O4 110.65(12) . . ?
O4 Cl1 O5 110.13(11) . . ?
O4 Cl1 O3 109.26(11) . . ?
C2 N1 H1 118.5 . . ?
C6 N1 H1 118.5 . . ?
C6 N1 C2 123.0(2) . . ?
H10A O10 H10B 103.8 . . ?
C1 N2 H2 121.6 . . ?
C1 N2 N3 116.85(18) . . ?
N3 N2 H2 121.6 . . ?
O1 C1 N2 123.5(2) . . ?
O1 C1 C2 120.1(2) . . ?
N2 C1 C2 116.4(2) . . ?
N2 N3 H3A 109.5 . . ?
N2 N3 H3B 109.5 . . ?
N2 N3 H3C 109.5 . . ?
H3A N3 H3B 109.5 . . ?
H3A N3 H3C 109.5 . . ?
H3B N3 H3C 109.5 . . ?
N1 C2 C1 112.1(2) . . ?
N1 C2 C3 119.2(2) . . ?
C3 C2 C1 128.7(2) . . ?
C2 C3 H3 120.5 . . ?
C2 C3 C4 118.9(2) . . ?
C4 C3 H3 120.5 . . ?
C6 C5 H5 120.6 . . ?
C6 C5 C4 118.8(2) . . ?
C4 C5 H5 120.6 . . ?
N1 C6 C5 119.5(2) . . ?
N1 C6 H6 120.2 . . ?
C5 C6 H6 120.2 . . ?
C3 C4 H4 119.8 . . ?
C5 C4 C3 120.5(2) . . ?
C5 C4 H4 119.8 . . ?

loop_
_geom_bond_atom_site_label_1
_geom_bond_atom_site_label_2
_geom_bond_distance
_geom_bond_site_symmetry_2
_geom_bond_publ_flag
Cl2 O8 1.4389(17) . ?
Cl2 O7 1.4305(18) . ?
Cl2 O6 1.4425(17) . ?
Cl2 O9 1.4544(17) . ?
Cl1 O5 1.4382(18) . ?
Cl1 O3 1.4502(18) . ?
Cl1 O2 1.4266(19) . ?
Cl1 O4 1.4335(18) . ?
O1 C1 1.215(3) . ?
N1 H1 0.8600 . ?
N1 C2 1.351(3) . ?
N1 C6 1.331(3) . ?
O10 H10A 0.8500 . ?
O10 H10B 0.8500 . ?
N2 H2 0.8600 . ?
N2 C1 1.343(3) . ?
N2 N3 1.416(3) . ?
C1 C2 1.506(3) . ?
N3 H3A 0.8900 . ?
N3 H3B 0.8900 . ?
N3 H3C 0.8900 . ?
C2 C3 1.371(3) . ?
C3 H3 0.9300 . ?
C3 C4 1.383(3) . ?
C5 H5 0.9300 . ?
C5 C6 1.376(3) . ?
C5 C4 1.382(3) . ?
C6 H6 0.9300 . ?
C4 H4 0.9300 . ?

loop_
_geom_torsion_atom_site_label_1
_geom_torsion_atom_site_label_2
_geom_torsion_atom_site_label_3
_geom_torsion_atom_site_label_4
_geom_torsion
_geom_torsion_site_symmetry_1
_geom_torsion_site_symmetry_2
_geom_torsion_site_symmetry_3
_geom_torsion_site_symmetry_4
_geom_torsion_publ_flag
O1 C1 C2 N1 7.0(3) . . . . ?
O1 C1 C2 C3 -173.9(2) . . . . ?
N1 C2 C3 C4 -0.5(4) . . . . ?
N2 C1 C2 N1 -173.7(2) . . . . ?
N2 C1 C2 C3 5.4(4) . . . . ?
C1 C2 C3 C4 -179.6(2) . . . . ?
N3 N2 C1 O1 1.1(3) . . . . ?
N3 N2 C1 C2 -178.18(19) . . . . ?
C2 N1 C6 C5 0.3(4) . . . . ?
C2 C3 C4 C5 -0.5(4) . . . . ?
C6 N1 C2 C1 179.8(2) . . . . ?
C6 N1 C2 C3 0.6(4) . . . . ?
C6 C5 C4 C3 1.3(4) . . . . ?
C4 C5 C6 N1 -1.2(4) . . . . ?
